data_7000228
loop_
_publ_author_name
'Zhang, Jia-Sheng'
'Lin, Yue-Jian'
'Jin, Guo-Xin'

_publ_section_title
;
 Synthesis and characterization of heterometallic M--Ru (M = Co, Rh,
 Ir) clusters containing the nido-dicarborane-1,2-dithiolato chelating
 ligand
;
_journal_issue 1
_journal_name_full 'Dalton Transactions'
_journal_page_first 111
_journal_page_last 118
_journal_paper_doi 10.1039/b809520e
_journal_year 2009
_chemical_formula_sum 'C21 H39 B9 Cl2 Ir Ru S2'
_chemical_formula_weight 817.10
_chemical_name_systematic
;
?
;
_space_group_IT_number 14
_symmetry_cell_setting monoclinic
_symmetry_space_group_name_Hall '-P 2yn'
_symmetry_space_group_name_H-M 'P 1 21/n 1'
_atom_sites_solution_hydrogens geom
_atom_sites_solution_primary direct
_atom_sites_solution_secondary difmap
_audit_creation_method SHELXL-97
_cell_angle_alpha 90.00
_cell_angle_beta 91.590(5)
_cell_angle_gamma 90.00
_cell_formula_units_Z 4
_cell_length_a 11.088(4)
_cell_length_b 15.594(5)
_cell_length_c 18.032(6)
_cell_measurement_reflns_used 962
_cell_measurement_temperature 293(2)
_cell_measurement_theta_max 25.930
_cell_measurement_theta_min 2.544
_cell_volume 3116.6(18)
_computing_cell_refinement 'Bruker SMART'
_computing_data_collection 'Bruker SMART'
_computing_data_reduction 'Bruker SHELXTL'
_computing_molecular_graphics 'Bruker SHELXTL'
_computing_publication_material 'Bruker SHELXTL'
_computing_structure_refinement 'SHELXL-97 (Sheldrick, 1997)'
_computing_structure_solution 'SHELXS-97 (Sheldrick, 1990)'
_diffrn_ambient_temperature 293(2)
_diffrn_measured_fraction_theta_full 0.983
_diffrn_measured_fraction_theta_max 0.983
_diffrn_measurement_device_type 'CCD area detector'
_diffrn_measurement_method 'phi and omega scans'
_diffrn_radiation_monochromator graphite
_diffrn_radiation_source 'fine-focus sealed tube'
_diffrn_radiation_type MoK\a
_diffrn_radiation_wavelength 0.71073
_diffrn_reflns_av_R_equivalents 0.0497
_diffrn_reflns_av_sigmaI/netI 0.0691
_diffrn_reflns_limit_h_max 13
_diffrn_reflns_limit_h_min -14
_diffrn_reflns_limit_k_max 18
_diffrn_reflns_limit_k_min -19
_diffrn_reflns_limit_l_max 21
_diffrn_reflns_limit_l_min -23
_diffrn_reflns_number 15318
_diffrn_reflns_theta_full 27.14
_diffrn_reflns_theta_max 27.14
_diffrn_reflns_theta_min 1.73
_diffrn_standards_decay_% 9.78
_exptl_absorpt_coefficient_mu 5.068
_exptl_absorpt_correction_T_max 0.6873
_exptl_absorpt_correction_T_min 0.6312
_exptl_absorpt_correction_type multi-scan
_exptl_absorpt_process_details sadabs
_exptl_crystal_density_diffrn 1.741
_exptl_crystal_density_method 'not measured'
_exptl_crystal_description prism
_exptl_crystal_F_000 1588
_exptl_crystal_size_max 0.10
_exptl_crystal_size_mid 0.10
_exptl_crystal_size_min 0.08
_refine_diff_density_max 1.603
_refine_diff_density_min -1.274
_refine_diff_density_rms 0.178
_refine_ls_extinction_method none
_refine_ls_goodness_of_fit_ref 1.101
_refine_ls_hydrogen_treatment mixed
_refine_ls_matrix_type full
_refine_ls_number_parameters 346
_refine_ls_number_reflns 6794
_refine_ls_number_restraints 1
_refine_ls_restrained_S_all 1.101
_refine_ls_R_factor_all 0.0821
_refine_ls_R_factor_gt 0.0578
_refine_ls_shift/su_max 0.000
_refine_ls_shift/su_mean 0.000
_refine_ls_structure_factor_coef Fsqd
_refine_ls_weighting_details 'calc w=1/[\s^2^(Fo^2^)+(0.0555P)^2^+18.1081P] where P=(Fo^2^+2Fc^2^)/3'
_refine_ls_weighting_scheme calc
_refine_ls_wR_factor_gt 0.1343
_refine_ls_wR_factor_ref 0.1468
_reflns_number_gt 5085
_reflns_number_total 6794
_reflns_threshold_expression >2sigma(I)
_cod_data_source_file b809520e.txt
_cod_data_source_block f70714b
_cod_depositor_comments
;
The following automatic conversions were performed:
'_symmetry_cell_setting' value 'Monoclinic' changed to 'monoclinic'
according to '/home/saulius/struct/CIF-dictionaries/cif_core.dic'
dictionary named 'cif_core.dic' version 2.4.1 from 2010-06-29.

Automatic conversion script
Id: cif_fix_enum 1527 2010-12-29 10:47:43Z saulius 
;
_cod_original_sg_symbol_H-M P2(1)/n
_cod_database_code 7000228

loop_
_symmetry_equiv_pos_as_xyz
'x, y, z'
'-x+1/2, y+1/2, -z+1/2'
'-x, -y, -z'
'x-1/2, -y-1/2, z-1/2'

loop_
_atom_site_label
_atom_site_type_symbol
_atom_site_fract_x
_atom_site_fract_y
_atom_site_fract_z
_atom_site_U_iso_or_equiv
_atom_site_adp_type
_atom_site_occupancy
_atom_site_symmetry_multiplicity
_atom_site_calc_flag
_atom_site_refinement_flags
_atom_site_disorder_assembly
_atom_site_disorder_group
Ir1 Ir 0.85084(3) 0.32276(2) 0.23260(2) 0.03373(13) Uani 1 1 d . . .
Ru1 Ru 0.87766(8) 0.20358(5) 0.12081(4) 0.0389(2) Uani 1 1 d . . .
S1 S 0.8943(2) 0.17852(16) 0.25158(13) 0.0369(5) Uani 1 1 d . . .
S2 S 1.0160(2) 0.31436(16) 0.15762(14) 0.0397(6) Uani 1 1 d . . .
B1 B 1.2272(11) 0.0836(9) 0.1671(8) 0.051(3) Uani 1 1 d . . .
H1 H 1.2581 0.0339 0.1287 0.061 Uiso 1 1 calc R . .
B2 B 1.1097(11) 0.0654(8) 0.2260(7) 0.046(3) Uani 1 1 d . . .
H2 H 1.0595 0.0046 0.2236 0.055 Uiso 1 1 calc R . .
B3 B 1.0886(10) 0.1379(7) 0.1573(7) 0.039(3) Uani 1 1 d D . .
H3 H 1.020(4) 0.127(4) 0.112(3) 0.001(16) Uiso 1 1 d D . .
B4 B 1.2235(11) 0.1928(7) 0.1406(8) 0.045(3) Uani 1 1 d . . .
H4 H 1.2470 0.2138 0.0846 0.053 Uiso 1 1 calc R . .
B5 B 1.3302(11) 0.1561(9) 0.2087(7) 0.047(3) Uani 1 1 d . . .
H5 H 1.4268 0.1546 0.1963 0.057 Uiso 1 1 calc R . .
B6 B 1.2568(11) 0.0758(9) 0.2659(9) 0.055(3) Uani 1 1 d . . .
H6 H 1.3026 0.0208 0.2926 0.066 Uiso 1 1 calc R . .
B9 B 1.2540(11) 0.2566(9) 0.2219(6) 0.044(3) Uani 1 1 d . . .
H9 H 1.2737 0.3243 0.2343 0.052 Uiso 1 1 calc R . .
B10 B 1.2882(12) 0.1779(9) 0.3009(6) 0.047(3) Uani 1 1 d . . .
H10 H 1.3312 0.2046 0.3515 0.057 Uiso 1 1 calc R . .
H10' H 1.217(7) 0.234(5) 0.301(4) 0.02(2) Uiso 1 1 d . . .
B11 B 1.1417(11) 0.1268(8) 0.3087(7) 0.042(3) Uani 1 1 d . . .
H11 H 1.1048 0.1319 0.3645 0.050 Uiso 1 1 calc R . .
C1 C 0.8709(9) 0.4244(7) 0.3126(6) 0.044(2) Uani 1 1 d . . .
C2 C 0.8262(9) 0.4598(6) 0.2441(6) 0.039(2) Uani 1 1 d . . .
C3 C 0.7119(9) 0.4223(7) 0.2255(5) 0.040(2) Uani 1 1 d . . .
C4 C 0.6829(9) 0.3642(7) 0.2840(6) 0.044(2) Uani 1 1 d . . .
C5 C 0.7803(10) 0.3661(7) 0.3376(5) 0.043(2) Uani 1 1 d . . .
C6 C 0.9832(11) 0.4484(9) 0.3554(7) 0.065(3) Uani 1 1 d . . .
H6A H 1.0437 0.4666 0.3217 0.097 Uiso 1 1 calc R . .
H6B H 1.0122 0.3997 0.3832 0.097 Uiso 1 1 calc R . .
H6C H 0.9659 0.4944 0.3889 0.097 Uiso 1 1 calc R . .
C7 C 1.0556(8) 0.1668(6) 0.2470(6) 0.037(2) Uani 1 1 d . . .
C8 C 1.1174(9) 0.2363(6) 0.1978(5) 0.034(2) Uani 1 1 d . . .
C9 C 0.8893(11) 0.5288(8) 0.1958(7) 0.058(3) Uani 1 1 d . . .
H9A H 0.9738 0.5159 0.1933 0.087 Uiso 1 1 calc R . .
H9B H 0.8792 0.5844 0.2177 0.087 Uiso 1 1 calc R . .
H9C H 0.8538 0.5286 0.1466 0.087 Uiso 1 1 calc R . .
C10 C 0.6374(12) 0.4456(9) 0.1574(7) 0.066(3) Uani 1 1 d . . .
H10A H 0.5943 0.4978 0.1662 0.098 Uiso 1 1 calc R . .
H10B H 0.5810 0.4003 0.1463 0.098 Uiso 1 1 calc R . .
H10C H 0.6894 0.4534 0.1162 0.098 Uiso 1 1 calc R . .
C11 C 0.5705(11) 0.3146(9) 0.2941(9) 0.073(4) Uani 1 1 d . . .
H11A H 0.5885 0.2638 0.3223 0.109 Uiso 1 1 calc R . .
H11B H 0.5366 0.2989 0.2465 0.109 Uiso 1 1 calc R . .
H11C H 0.5137 0.3491 0.3200 0.109 Uiso 1 1 calc R . .
C12 C 0.7906(15) 0.3168(9) 0.4080(8) 0.082(4) Uani 1 1 d . . .
H12A H 0.7852 0.3554 0.4493 0.123 Uiso 1 1 calc R . .
H12B H 0.8668 0.2876 0.4106 0.123 Uiso 1 1 calc R . .
H12C H 0.7264 0.2756 0.4096 0.123 Uiso 1 1 calc R . .
C13 C 0.8130(12) 0.2652(9) 0.0152(6) 0.062(3) Uani 1 1 d . . .
H13 H 0.8370 0.3175 0.0358 0.075 Uiso 1 1 calc R . .
C14 C 0.9001(14) 0.2062(9) -0.0013(6) 0.064(3) Uani 1 1 d . . .
H14 H 0.9796 0.2233 0.0074 0.077 Uiso 1 1 calc R . .
C15 C 0.8831(17) 0.1208(11) -0.0306(8) 0.091(5) Uani 1 1 d . . .
H15A H 0.8480 0.1265 -0.0803 0.110 Uiso 1 1 calc R . .
H15B H 0.9625 0.0956 -0.0357 0.110 Uiso 1 1 calc R . .
C16 C 0.811(2) 0.0606(13) 0.0083(8) 0.116(7) Uani 1 1 d . . .
H16A H 0.8519 0.0054 0.0081 0.140 Uiso 1 1 calc R . .
H16B H 0.7349 0.0539 -0.0184 0.140 Uiso 1 1 calc R . .
C17 C 0.7862(11) 0.0851(8) 0.0898(7) 0.059(3) Uani 1 1 d . . .
H17 H 0.8323 0.0582 0.1268 0.071 Uiso 1 1 calc R . .
C18 C 0.7013(11) 0.1431(8) 0.1116(6) 0.056(3) Uani 1 1 d . . .
H18 H 0.6936 0.1532 0.1621 0.067 Uiso 1 1 calc R . .
C19 C 0.6179(14) 0.1924(11) 0.0565(9) 0.091(5) Uani 1 1 d . . .
H19A H 0.5689 0.1511 0.0290 0.109 Uiso 1 1 calc R . .
H19B H 0.5637 0.2278 0.0847 0.109 Uiso 1 1 calc R . .
C20 C 0.6809(14) 0.2490(12) 0.0017(8) 0.090(5) Uani 1 1 d . . .
H20A H 0.6705 0.2234 -0.0472 0.108 Uiso 1 1 calc R . .
H20B H 0.6400 0.3040 0.0003 0.108 Uiso 1 1 calc R . .
C21 C 0.726(2) 0.5664(13) 0.9409(11) 0.121(7) Uani 1 1 d . . .
H21A H 0.6935 0.5201 0.9103 0.145 Uiso 1 1 calc R . .
H21B H 0.7493 0.6121 0.9078 0.145 Uiso 1 1 calc R . .
Cl1 Cl 0.8475(8) 0.5312(7) 0.9853(4) 0.221(5) Uani 1 1 d . . .
Cl2 Cl 0.6141(6) 0.6033(5) 0.9937(4) 0.145(2) Uani 1 1 d . . .

loop_
_atom_site_aniso_label
_atom_site_aniso_U_11
_atom_site_aniso_U_22
_atom_site_aniso_U_33
_atom_site_aniso_U_23
_atom_site_aniso_U_13
_atom_site_aniso_U_12
Ir1 0.02833(19) 0.0368(2) 0.0360(2) -0.00091(17) 0.00075(13) 0.00046(16)
Ru1 0.0424(4) 0.0418(5) 0.0326(4) -0.0011(3) 0.0014(3) -0.0055(3)
S1 0.0337(11) 0.0402(13) 0.0371(12) 0.0012(11) 0.0033(9) -0.0032(11)
S2 0.0342(12) 0.0398(14) 0.0454(14) 0.0036(11) 0.0057(10) -0.0013(10)
B1 0.037(6) 0.046(7) 0.070(9) -0.016(6) 0.007(6) 0.009(5)
B2 0.041(6) 0.036(6) 0.060(8) -0.006(6) 0.002(6) 0.000(5)
B3 0.038(6) 0.033(6) 0.045(7) -0.004(5) -0.002(5) 0.004(5)
B4 0.038(6) 0.036(7) 0.060(8) -0.003(5) 0.011(5) 0.005(5)
B5 0.037(6) 0.060(8) 0.044(7) -0.005(6) 0.001(5) 0.002(5)
B6 0.039(7) 0.038(7) 0.087(11) -0.001(7) 0.003(7) 0.002(5)
B9 0.039(6) 0.054(8) 0.038(6) -0.005(5) 0.002(5) -0.003(5)
B10 0.051(7) 0.063(8) 0.029(6) -0.004(6) 0.001(5) 0.000(6)
B11 0.044(7) 0.039(7) 0.042(6) -0.003(5) 0.000(5) 0.001(5)
C1 0.036(5) 0.042(6) 0.054(6) -0.005(5) -0.014(5) 0.005(4)
C2 0.034(5) 0.037(6) 0.046(6) -0.005(4) -0.003(4) 0.005(4)
C3 0.037(5) 0.044(6) 0.040(5) -0.009(5) -0.006(4) 0.005(4)
C4 0.034(5) 0.036(6) 0.063(7) -0.010(5) 0.007(5) 0.000(4)
C5 0.053(6) 0.046(6) 0.029(5) -0.005(4) 0.011(4) 0.010(5)
C6 0.056(7) 0.070(9) 0.066(8) -0.016(7) -0.027(6) -0.004(6)
C7 0.027(4) 0.032(5) 0.052(6) 0.000(4) -0.001(4) -0.002(4)
C8 0.040(5) 0.040(5) 0.023(4) -0.001(4) 0.009(4) -0.001(4)
C9 0.061(7) 0.049(7) 0.066(8) 0.010(6) 0.001(6) 0.000(6)
C10 0.069(8) 0.075(9) 0.052(7) -0.009(7) -0.006(6) 0.019(7)
C11 0.047(7) 0.076(10) 0.096(11) 0.000(8) 0.019(7) -0.008(6)
C12 0.104(12) 0.072(10) 0.070(9) 0.004(8) 0.024(9) 0.000(8)
C13 0.063(8) 0.082(9) 0.042(6) 0.020(6) -0.014(6) -0.005(7)
C14 0.085(10) 0.077(9) 0.030(6) 0.000(6) 0.002(6) 0.001(7)
C15 0.128(15) 0.104(13) 0.043(8) -0.018(8) 0.007(8) -0.004(11)
C16 0.18(2) 0.110(15) 0.057(9) -0.033(10) 0.022(11) -0.021(14)
C17 0.059(8) 0.057(8) 0.060(7) -0.010(6) 0.000(6) -0.019(6)
C18 0.058(7) 0.064(8) 0.045(6) 0.007(6) -0.018(5) -0.021(6)
C19 0.073(10) 0.102(12) 0.096(11) 0.011(9) -0.041(9) -0.025(9)
C20 0.076(10) 0.132(15) 0.061(9) 0.028(9) -0.018(7) -0.008(10)
C21 0.17(2) 0.084(13) 0.104(14) -0.002(11) -0.008(14) 0.011(13)
Cl1 0.174(7) 0.364(13) 0.128(5) 0.131(7) 0.036(5) 0.066(8)
Cl2 0.137(5) 0.163(6) 0.136(5) 0.010(4) 0.008(4) 0.003(4)

loop_
_atom_type_symbol
_atom_type_description
_atom_type_scat_dispersion_real
_atom_type_scat_dispersion_imag
_atom_type_scat_source
C C 0.0033 0.0016 'International Tables Vol C Tables 4.2.6.8 and 6.1.1.4'
H H 0.0000 0.0000 'International Tables Vol C Tables 4.2.6.8 and 6.1.1.4'
B B 0.0013 0.0007 'International Tables Vol C Tables 4.2.6.8 and 6.1.1.4'
S S 0.1246 0.1234 'International Tables Vol C Tables 4.2.6.8 and 6.1.1.4'
Cl Cl 0.1484 0.1585 'International Tables Vol C Tables 4.2.6.8 and 6.1.1.4'
Ru Ru -1.2594 0.8363 'International Tables Vol C Tables 4.2.6.8 and 6.1.1.4'
Ir Ir -1.4442 7.9887 'International Tables Vol C Tables 4.2.6.8 and 6.1.1.4'

loop_
_geom_angle_atom_site_label_1
_geom_angle_atom_site_label_2
_geom_angle_atom_site_label_3
_geom_angle
_geom_angle_site_symmetry_1
_geom_angle_site_symmetry_3
_geom_angle_publ_flag
C1 Ir1 C2 38.7(4) . . ?
C1 Ir1 C5 38.8(4) . . ?
C2 Ir1 C5 63.9(4) . . ?
C1 Ir1 C3 64.9(3) . . ?
C2 Ir1 C3 38.3(4) . . ?
C5 Ir1 C3 64.0(4) . . ?
C1 Ir1 C4 64.8(4) . . ?
C2 Ir1 C4 63.9(4) . . ?
C5 Ir1 C4 38.1(4) . . ?
C3 Ir1 C4 38.2(4) . . ?
C1 Ir1 S2 111.4(3) . . ?
C2 Ir1 S2 102.5(3) . . ?
C5 Ir1 S2 146.8(3) . . ?
C3 Ir1 S2 125.0(3) . . ?
C4 Ir1 S2 163.2(3) . . ?
C1 Ir1 S1 126.7(3) . . ?
C2 Ir1 S1 165.4(3) . . ?
C5 Ir1 S1 104.5(3) . . ?
C3 Ir1 S1 146.9(3) . . ?
C4 Ir1 S1 113.4(3) . . ?
S2 Ir1 S1 82.33(9) . . ?
C1 Ir1 Ru1 166.8(3) . . ?
C2 Ir1 Ru1 138.6(3) . . ?
C5 Ir1 Ru1 153.1(3) . . ?
C3 Ir1 Ru1 121.6(3) . . ?
C4 Ir1 Ru1 127.9(3) . . ?
S2 Ir1 Ru1 55.38(7) . . ?
S1 Ir1 Ru1 55.28(6) . . ?
C18 Ru1 C17 36.8(5) . . ?
C18 Ru1 C14 93.3(5) . . ?
C17 Ru1 C14 79.9(5) . . ?
C18 Ru1 C13 81.7(5) . . ?
C17 Ru1 C13 90.6(5) . . ?
C14 Ru1 C13 35.9(5) . . ?
C18 Ru1 S2 154.6(4) . . ?
C17 Ru1 S2 167.5(4) . . ?
C14 Ru1 S2 100.0(4) . . ?
C13 Ru1 S2 96.5(4) . . ?
C18 Ru1 S1 92.8(3) . . ?
C17 Ru1 S1 97.9(4) . . ?
C14 Ru1 S1 166.3(4) . . ?
C13 Ru1 S1 157.7(4) . . ?
S2 Ru1 S1 79.22(9) . . ?
C18 Ru1 B3 130.1(4) . . ?
C17 Ru1 B3 98.0(5) . . ?
C14 Ru1 B3 97.6(5) . . ?
C13 Ru1 B3 130.2(4) . . ?
S2 Ru1 B3 69.6(3) . . ?
S1 Ru1 B3 69.2(3) . . ?
C18 Ru1 Ir1 103.5(4) . . ?
C17 Ru1 Ir1 134.5(3) . . ?
C14 Ru1 Ir1 136.7(4) . . ?
C13 Ru1 Ir1 107.1(4) . . ?
S2 Ru1 Ir1 52.64(6) . . ?
S1 Ru1 Ir1 52.98(7) . . ?
B3 Ru1 Ir1 101.1(3) . . ?
C7 S1 Ir1 107.1(3) . . ?
C7 S1 Ru1 91.2(3) . . ?
Ir1 S1 Ru1 71.74(7) . . ?
C8 S2 Ir1 107.5(3) . . ?
C8 S2 Ru1 90.7(3) . . ?
Ir1 S2 Ru1 71.98(7) . . ?
B2 B1 B3 57.9(7) . . ?
B2 B1 B5 109.6(9) . . ?
B3 B1 B5 106.7(9) . . ?
B2 B1 B4 108.2(9) . . ?
B3 B1 B4 59.7(7) . . ?
B5 B1 B4 60.4(7) . . ?
B2 B1 B6 60.2(7) . . ?
B3 B1 B6 105.4(9) . . ?
B5 B1 B6 61.6(8) . . ?
B4 B1 B6 109.5(9) . . ?
B3 B2 B1 62.0(7) . . ?
B3 B2 C7 60.6(7) . . ?
B1 B2 C7 104.8(9) . . ?
B3 B2 B6 110.1(9) . . ?
B1 B2 B6 62.2(8) . . ?
C7 B2 B6 98.5(8) . . ?
B3 B2 B11 105.8(9) . . ?
B1 B2 B11 106.7(9) . . ?
C7 B2 B11 52.9(6) . . ?
B6 B2 B11 57.1(7) . . ?
B2 B3 C8 105.4(8) . . ?
B2 B3 C7 61.1(7) . . ?
C8 B3 C7 54.1(5) . . ?
B2 B3 B4 110.5(9) . . ?
C8 B3 B4 59.4(6) . . ?
C7 B3 B4 103.7(8) . . ?
B2 B3 B1 60.1(7) . . ?
C8 B3 B1 103.6(8) . . ?
C7 B3 B1 103.8(8) . . ?
B4 B3 B1 60.4(7) . . ?
B2 B3 Ru1 123.4(7) . . ?
C8 B3 Ru1 84.9(5) . . ?
C7 B3 Ru1 85.5(5) . . ?
B4 B3 Ru1 121.7(7) . . ?
B1 B3 Ru1 169.9(8) . . ?
C8 B4 B3 59.4(6) . . ?
C8 B4 B1 103.2(8) . . ?
B3 B4 B1 59.9(7) . . ?
C8 B4 B5 99.5(9) . . ?
B3 B4 B5 106.2(9) . . ?
B1 B4 B5 59.6(7) . . ?
C8 B4 B9 53.8(6) . . ?
B3 B4 B9 105.8(9) . . ?
B1 B4 B9 108.1(10) . . ?
B5 B4 B9 60.5(7) . . ?
B1 B5 B10 109.8(9) . . ?
B1 B5 B4 60.0(7) . . ?
B10 B5 B4 113.6(9) . . ?
B1 B5 B9 108.3(9) . . ?
B10 B5 B9 64.7(7) . . ?
B4 B5 B9 60.4(7) . . ?
B1 B5 B6 60.4(8) . . ?
B10 B5 B6 57.9(7) . . ?
B4 B5 B6 108.2(9) . . ?
B9 B5 B6 107.7(9) . . ?
B11 B6 B10 63.6(7) . . ?
B11 B6 B2 62.2(7) . . ?
B10 B6 B2 113.8(9) . . ?
B11 B6 B1 107.3(9) . . ?
B10 B6 B1 109.0(9) . . ?
B2 B6 B1 57.7(7) . . ?
B11 B6 B5 106.6(9) . . ?
B10 B6 B5 59.4(7) . . ?
B2 B6 B5 104.6(9) . . ?
B1 B6 B5 57.9(7) . . ?
C8 B9 B4 60.8(6) . . ?
C8 B9 B5 103.7(9) . . ?
B4 B9 B5 59.2(7) . . ?
C8 B9 B10 104.1(8) . . ?
B4 B9 B10 106.4(9) . . ?
B5 B9 B10 57.0(7) . . ?
B6 B10 B5 62.7(8) . . ?
B6 B10 B11 57.2(7) . . ?
B5 B10 B11 104.3(8) . . ?
B6 B10 B9 106.4(9) . . ?
B5 B10 B9 58.3(7) . . ?
B11 B10 B9 100.3(8) . . ?
C7 B11 B6 108.2(9) . . ?
C7 B11 B2 61.5(7) . . ?
B6 B11 B2 60.7(7) . . ?
C7 B11 B10 107.3(9) . . ?
B6 B11 B10 59.2(7) . . ?
B2 B11 B10 109.0(8) . . ?
C2 C1 C5 106.7(9) . . ?
C2 C1 C6 127.9(11) . . ?
C5 C1 C6 125.2(10) . . ?
C2 C1 Ir1 71.2(6) . . ?
C5 C1 Ir1 71.5(6) . . ?
C6 C1 Ir1 126.9(8) . . ?
C3 C2 C1 109.2(9) . . ?
C3 C2 C9 124.0(9) . . ?
C1 C2 C9 126.7(9) . . ?
C3 C2 Ir1 71.8(6) . . ?
C1 C2 Ir1 70.2(6) . . ?
C9 C2 Ir1 124.6(7) . . ?
C2 C3 C4 107.5(9) . . ?
C2 C3 C10 123.8(10) . . ?
C4 C3 C10 128.6(10) . . ?
C2 C3 Ir1 69.9(6) . . ?
C4 C3 Ir1 71.3(6) . . ?
C10 C3 Ir1 126.0(7) . . ?
C5 C4 C3 107.7(9) . . ?
C5 C4 C11 123.4(11) . . ?
C3 C4 C11 128.7(11) . . ?
C5 C4 Ir1 70.0(5) . . ?
C3 C4 Ir1 70.5(6) . . ?
C11 C4 Ir1 128.5(8) . . ?
C4 C5 C1 108.9(9) . . ?
C4 C5 C12 127.2(11) . . ?
C1 C5 C12 123.9(11) . . ?
C4 C5 Ir1 71.9(6) . . ?
C1 C5 Ir1 69.7(6) . . ?
C12 C5 Ir1 124.2(8) . . ?
C8 C7 B11 114.0(8) . . ?
C8 C7 B3 62.9(6) . . ?
B11 C7 B3 114.7(8) . . ?
C8 C7 B2 110.3(8) . . ?
B11 C7 B2 65.6(7) . . ?
B3 C7 B2 58.3(7) . . ?
C8 C7 S1 113.9(7) . . ?
B11 C7 S1 126.2(8) . . ?
B3 C7 S1 107.8(6) . . ?
B2 C7 S1 116.8(6) . . ?
C7 C8 B9 114.1(8) . . ?
C7 C8 B4 112.4(8) . . ?
B9 C8 B4 65.4(7) . . ?
C7 C8 B3 63.0(6) . . ?
B9 C8 B3 117.0(8) . . ?
B4 C8 B3 61.2(6) . . ?
C7 C8 S2 114.7(6) . . ?
B9 C8 S2 123.7(7) . . ?
B4 C8 S2 117.1(7) . . ?
B3 C8 S2 109.0(6) . . ?
C14 C13 C20 122.7(14) . . ?
C14 C13 Ru1 71.7(7) . . ?
C20 C13 Ru1 110.8(8) . . ?
C13 C14 C15 127.9(15) . . ?
C13 C14 Ru1 72.4(7) . . ?
C15 C14 Ru1 109.2(9) . . ?
C16 C15 C14 119.7(13) . . ?
C15 C16 C17 115.0(14) . . ?
C18 C17 C16 125.3(14) . . ?
C18 C17 Ru1 71.6(7) . . ?
C16 C17 Ru1 111.0(10) . . ?
C17 C18 C19 123.2(13) . . ?
C17 C18 Ru1 71.7(7) . . ?
C19 C18 Ru1 110.8(8) . . ?
C20 C19 C18 115.6(12) . . ?
C13 C20 C19 117.3(11) . . ?
Cl1 C21 Cl2 116.4(12) . . ?

loop_
_geom_bond_atom_site_label_1
_geom_bond_atom_site_label_2
_geom_bond_distance
_geom_bond_site_symmetry_2
_geom_bond_publ_flag
Ir1 C1 2.151(10) . ?
Ir1 C2 2.165(10) . ?
Ir1 C5 2.176(9) . ?
Ir1 C3 2.189(10) . ?
Ir1 C4 2.200(10) . ?
Ir1 S2 2.310(3) . ?
Ir1 S1 2.324(3) . ?
Ir1 Ru1 2.7640(11) . ?
Ru1 C18 2.173(11) . ?
Ru1 C17 2.174(11) . ?
Ru1 C14 2.224(11) . ?
Ru1 C13 2.233(11) . ?
Ru1 S2 2.392(3) . ?
Ru1 S1 2.392(3) . ?
Ru1 B3 2.620(11) . ?
S1 C7 1.801(9) . ?
S2 C8 1.795(10) . ?
B1 B2 1.727(18) . ?
B1 B3 1.759(16) . ?
B1 B5 1.760(18) . ?
B1 B4 1.769(18) . ?
B1 B6 1.81(2) . ?
B2 B3 1.688(17) . ?
B2 C7 1.737(15) . ?
B2 B6 1.773(18) . ?
B2 B11 1.799(17) . ?
B3 C8 1.726(15) . ?
B3 C7 1.728(15) . ?
B3 B4 1.757(17) . ?
B4 C8 1.725(14) . ?
B4 B5 1.775(18) . ?
B4 B9 1.797(18) . ?
B5 B10 1.772(16) . ?
B5 B9 1.799(19) . ?
B5 B6 1.828(19) . ?
B6 B11 1.706(17) . ?
B6 B10 1.744(19) . ?
B9 C8 1.596(15) . ?
B9 B10 1.910(18) . ?
B10 B11 1.819(18) . ?
B11 C7 1.575(15) . ?
C1 C2 1.429(14) . ?
C1 C5 1.436(15) . ?
C1 C6 1.495(14) . ?
C2 C3 1.427(14) . ?
C2 C9 1.563(15) . ?
C3 C4 1.435(15) . ?
C3 C10 1.505(15) . ?
C4 C5 1.429(15) . ?
C4 C11 1.482(15) . ?
C5 C12 1.486(17) . ?
C7 C8 1.570(13) . ?
C13 C14 1.373(19) . ?
C13 C20 1.500(19) . ?
C14 C15 1.44(2) . ?
C15 C16 1.43(2) . ?
C16 C17 1.550(18) . ?
C17 C18 1.371(18) . ?
C18 C19 1.544(18) . ?
C19 C20 1.51(2) . ?
C21 Cl1 1.65(2) . ?
C21 Cl2 1.68(2) . ?
